data_1568052
loop_
_publ_author_name
'Gransbury, Gemma K.'
'R&#xe9;ant, Benjamin L L'
'Wooles, Ashley J.'
'Emerson-King, Jack'
'Chilton, Nicholas F.'
'Liddle, Stephen T.'
'Mills, David P.'

_publ_section_title
;
 Electronic structure comparisons of isostructural early d- and f-block
 metal(iii) bis(cyclopentadienyl) silanide complexes.
;
_journal_issue 3
_journal_name_full 'Chemical science'
_journal_page_first 621
_journal_page_last 634
_journal_paper_doi 10.1039/d2sc04526e
_journal_volume 14
_journal_year 2023
_chemical_formula_moiety 'C31 H69 Ce Si8'
_chemical_formula_sum 'C31 H69 Ce Si8'
_chemical_formula_weight 806.70
_chemical_name_systematic '[Ce(C5H3-1,3-SiMe3)2{Si(SiMe3)3}]'
_chemical_properties_physical Air-sensitive,Moisture-sensitive
_space_group_crystal_system monoclinic
_space_group_IT_number 14
_space_group_name_Hall '-P 2yn'
_space_group_name_H-M_alt 'P 1 21/n 1'
_atom_sites_solution_hydrogens geom
_atom_sites_solution_primary direct
_atom_sites_solution_secondary difmap
_audit_creation_date 2020-10-02
_audit_creation_method
;
Olex2 1.2
(compiled 2018.05.29 svn.r3508 for OlexSys, GUI svn.r5506)
;
_audit_update_record
;
2022-08-08 deposited with the CCDC.	2022-12-06 downloaded from the CCDC.
;
_cell_angle_alpha 90
_cell_angle_beta 111.045(3)
_cell_angle_gamma 90
_cell_formula_units_Z 4
_cell_length_a 17.8079(6)
_cell_length_b 13.2758(3)
_cell_length_c 20.3529(6)
_cell_measurement_reflns_used 12561
_cell_measurement_temperature 100(2)
_cell_measurement_theta_max 75.3580
_cell_measurement_theta_min 2.8250
_cell_volume 4490.8(2)
_computing_cell_refinement 'CrysAlisPro 1.171.39.27b (Rigaku OD, 2015)'
_computing_data_collection 'CrysAlisPro 1.171.39.27b (Rigaku OD, 2015)'
_computing_data_reduction 'CrysAlisPro 1.171.39.27b (Rigaku OD, 2015)'
_computing_molecular_graphics 'Olex2 (Dolomanov et al., 2009)'
_computing_publication_material 'Olex2 (Dolomanov et al., 2009)'
_computing_structure_refinement 'ShelXL (Sheldrick, 2015)'
_computing_structure_solution 'ShelXT (Sheldrick, 2015)'
_diffrn_ambient_environment N~2~
_diffrn_ambient_temperature 100(2)
_diffrn_detector 'CCD plate'
_diffrn_measured_fraction_theta_full 0.980
_diffrn_measured_fraction_theta_max 0.955
_diffrn_measurement_details
;
List of Runs (angles in degrees, time in seconds):

  # Type    Start    End  Width  t~exp~   \w     \q     \k     \f   Frames
#--------------------------------------------------------------------------
  1  \w   -134.00 -58.00   1.00    1.00    --  -45.40 -76.00 -30.00   76
  2  \w    -82.00  22.00   1.00    1.00    --  -45.40  76.00  30.00  104
  3  \w    -82.00   9.00   1.00    1.00    --  -45.40  38.00  30.00   91
  4  \w    -33.00  -8.00   1.00    1.00    --  -45.40 -76.00 -30.00   25
  5  \w   -143.00 -31.00   1.00    1.00    -- -107.20  76.00-150.00  112
  6  \w   -169.00 -76.00   1.00    1.00    -- -107.20 -38.00 -60.00   93
  7  \w    -77.00 -20.00   1.00    1.00    -- -107.20  76.00 -90.00   57
  8  \w   -108.00 -27.00   1.00    1.00    -- -107.20  76.00 -60.00   81
  9  \w   -115.00 -62.00   1.00    1.00    -- -107.20  76.00-180.00   53
 10  \w   -118.00 -82.00   1.00    1.00    -- -107.20  76.00 -90.00   36
 11  \w   -135.00 -76.00   1.00    1.00    -- -107.20  57.00 120.00   59
 12  \w    -50.00 -25.00   1.00    1.00    -- -107.20  57.00 120.00   25
 13  \w   -171.00 -19.00   1.00    1.00    -- -107.20 -19.00 -30.00  152
;
_diffrn_measurement_device 'four-circle diffractometer'
_diffrn_measurement_device_type 'XtaLAB AFC11 (RINC): Kappa single'
_diffrn_measurement_method '\w scans'
_diffrn_orient_matrix_type 'CrysAlisPro convention (1999,Acta A55,543-557)'
_diffrn_orient_matrix_UB_11 -0.0035820000
_diffrn_orient_matrix_UB_12 0.1158710000
_diffrn_orient_matrix_UB_13 0.0006656000
_diffrn_orient_matrix_UB_21 0.0922066000
_diffrn_orient_matrix_UB_22 0.0042009000
_diffrn_orient_matrix_UB_23 0.0366128000
_diffrn_orient_matrix_UB_31 0.0092275000
_diffrn_orient_matrix_UB_32 0.0031210000
_diffrn_orient_matrix_UB_33 -0.0723845000
_diffrn_radiation_monochromator graphite
_diffrn_radiation_probe x-ray
_diffrn_radiation_type CuK\a
_diffrn_radiation_wavelength 1.54184
_diffrn_reflns_av_R_equivalents 0.1030
_diffrn_reflns_av_unetI/netI 0.0486
_diffrn_reflns_Laue_measured_fraction_full 0.980
_diffrn_reflns_Laue_measured_fraction_max 0.955
_diffrn_reflns_limit_h_max 20
_diffrn_reflns_limit_h_min -22
_diffrn_reflns_limit_k_max 16
_diffrn_reflns_limit_k_min -16
_diffrn_reflns_limit_l_max 24
_diffrn_reflns_limit_l_min -24
_diffrn_reflns_number 8916
_diffrn_reflns_point_group_measured_fraction_full 0.980
_diffrn_reflns_point_group_measured_fraction_max 0.955
_diffrn_reflns_theta_full 67.684
_diffrn_reflns_theta_max 75.697
_diffrn_reflns_theta_min 2.835
_diffrn_source 'fine-focus sealed X-ray tube'
_diffrn_source_type 'Enhance (Cu) X-ray Source'
_exptl_absorpt_coefficient_mu 10.002
_exptl_absorpt_correction_T_max 0.861
_exptl_absorpt_correction_T_min 0.069
_exptl_absorpt_correction_type gaussian
_exptl_absorpt_process_details
;
CrysAlisPro 1.171.39.27b (Rigaku Oxford Diffraction, 2015)
Numerical absorption correction based on gaussian integration over
			a multifaceted crystal model
Empirical absorption correction using spherical harmonics,
 implemented in SCALE3 ABSPACK scaling algorithm.
;
_exptl_crystal_colour 'clear red'
_exptl_crystal_colour_lustre clear
_exptl_crystal_colour_primary red
_exptl_crystal_density_diffrn 1.193
_exptl_crystal_description block
_exptl_crystal_F_000 1700
_exptl_crystal_preparation -
_exptl_crystal_recrystallization_method -
_exptl_crystal_size_max 0.47
_exptl_crystal_size_mid 0.116
_exptl_crystal_size_min 0.105
_refine_diff_density_max 2.909
_refine_diff_density_min -1.272
_refine_diff_density_rms 0.156
_refine_ls_extinction_method none
_refine_ls_goodness_of_fit_ref 1.103
_refine_ls_hydrogen_treatment constr
_refine_ls_matrix_type full
_refine_ls_number_parameters 501
_refine_ls_number_reflns 8916
_refine_ls_number_restraints 666
_refine_ls_restrained_S_all 1.068
_refine_ls_R_factor_all 0.0712
_refine_ls_R_factor_gt 0.0679
_refine_ls_shift/su_max 0.001
_refine_ls_shift/su_mean 0.000
_refine_ls_structure_factor_coef Fsqd
_refine_ls_weighting_details 'w=1/[\s^2^(Fo^2^)+(0.0817P)^2^+22.5993P] where P=(Fo^2^+2Fc^2^)/3'
_refine_ls_weighting_scheme calc
_refine_ls_wR_factor_gt 0.1921
_refine_ls_wR_factor_ref 0.1936
_reflns_Friedel_coverage 0.000
_reflns_number_gt 8056
_reflns_number_total 8916
_reflns_threshold_expression 'I > 2\s(I)'
_cod_data_source_file d2sc04526e2.cif
_cod_data_source_block 3-Ce
_cod_depositor_comments 'Adding full bibliography for 1568047--1568055.cif.'
_cod_database_code 1568052
_manchester_internal_diff_code rdpm236
_manchester_internal_coll_client IV
_manchester_internal_coll_user IV
_manchester_internal_coll_date 02/10/2020
_manchester_internal_process_date 02/10/2020
_manchester_internal_process_user BR
_manchester_internal_solution_date 02/10/2020
_manchester_internal_solution_user BR
_manchester_internal_refinement_date 02/10/2020
_manchester_internal_refinement_user BR
_manchester_internal_validation_date 02/10/2020
_manchester_internal_validation_user AW
_manchester_internal_archive_date 02/10/2020
_manchester_internal_archive_user AW
_shelx_shelxl_version_number 2018/3
_chemical_oxdiff_formula 'Ce1 Si8 C31 H69'
_shelx_space_group_comment
;
The symmetry employed for this shelxl refinement is uniquely defined
by the following loop, which should always be used as a source of
symmetry information in preference to the above space-group names.
They are only intended as comments.
;
_shelx_estimated_absorpt_t_max 0.420
_shelx_estimated_absorpt_t_min 0.089
_reflns_odcompleteness_completeness 97.85
_reflns_odcompleteness_iscentric 1
_reflns_odcompleteness_theta 68.13
_olex2_refinement_description
;
1. Twinned data refinement
 Scales: 0.648(3)
 0.352(3)
2. Fixed Uiso
 At 1.2 times of:
  All C(H) groups
 At 1.5 times of:
  All C(H,H,H) groups
3. Restrained distances
 Si2A-C2A \\sim Si2A-C1A \\sim Si2A-C3A \\sim Si2-C1 \\sim Si2-C2 \\sim Si2-C3
\\sim Si4-C7 \\sim Si4-C9 ~
 Si4-C8 \\sim Si4A-C7A \\sim Si4A-C9A \\sim Si4A-C8A \\sim Si3-C6 \\sim Si3-C4
\\sim Si3-C5 \\sim Si3A-C6A
 \\sim Si3A-C4A \\sim Si3A-C5A
 with sigma of 0.02
 C5-C4 \\sim C6-C5 \\sim C6-C4 \\sim C8A-C7A \\sim C9A-C8A \\sim C9A-C7A \\sim
C8-C7 \\sim C9-C7 \\sim C9-C8 ~
 C2A-C1A \\sim C3A-C1A \\sim C3A-C2A \\sim C3-C1 \\sim C2-C1 \\sim C3-C2 \\sim
C5A-C4A \\sim C6A-C5A \\sim C6A-
 C4A
 with sigma of 0.02
4. Uiso/Uaniso restraints and constraints
Si1 \\sim Si2 \\sim Si3 \\sim Si4 \\sim Si2A \\sim Si3A \\sim Si4A \\sim C1
\\sim C2 \\sim C3 \\sim C4 \\sim C5 \\sim C6 \\sim C7 \\sim C8 \\sim C9 \\sim
C1A \\sim C2A \\sim C3A \\sim C4A \\sim C5A \\sim C6A \\sim C7A \\sim C8A \\sim
C9A: within 2A with sigma of 0.01 and sigma for terminal atoms of 0.02
5. Rigid body (RIGU) restrains
 Si2, Si2A, Si3A, C1, C2, C3, C5, C7, C2A, C3A, C4A, C5A, C6A, Si1, Si3, Si4,
 Si4A, C4, C6, C8, C9, C1A, C7A, C8A, C9A
 with sigma for 1-2 distances of 0.004 and sigma for 1-3 distances of 0.004
6. Others
 Sof(Si2A)=Sof(Si3A)=Sof(Si4A)=Sof(C1A)=Sof(H1AA)=Sof(H1AB)=Sof(H1AC)=Sof(C2A)=
 Sof(H2AA)=Sof(H2AB)=Sof(H2AC)=Sof(C3A)=Sof(H3AA)=Sof(H3AB)=Sof(H3AC)=Sof(C4A)=
 Sof(H4AA)=Sof(H4AB)=Sof(H4AC)=Sof(C5A)=Sof(H5AA)=Sof(H5AB)=Sof(H5AC)=Sof(C6A)=
 Sof(H6AA)=Sof(H6AB)=Sof(H6AC)=Sof(C7A)=Sof(H7AA)=Sof(H7AB)=Sof(H7AC)=Sof(C8A)=
 Sof(H8AA)=Sof(H8AB)=Sof(H8AC)=Sof(C9A)=Sof(H9AA)=Sof(H9AB)=Sof(H9AC)=1-FVAR(1)
 Sof(Si2)=Sof(Si3)=Sof(Si4)=Sof(C1)=Sof(H1A)=Sof(H1B)=Sof(H1C)=Sof(C2)=
 Sof(H2A)=Sof(H2B)=Sof(H2C)=Sof(C3)=Sof(H3A)=Sof(H3B)=Sof(H3C)=Sof(C4)=Sof(H4A)=
 Sof(H4B)=Sof(H4C)=Sof(C5)=Sof(H5A)=Sof(H5B)=Sof(H5C)=Sof(C6)=Sof(H6A)=Sof(H6B)=
 Sof(H6C)=Sof(C7)=Sof(H7A)=Sof(H7B)=Sof(H7C)=Sof(C8)=Sof(H8A)=Sof(H8B)=Sof(H8C)=
 Sof(C9)=Sof(H9A)=Sof(H9B)=Sof(H9C)=FVAR(1)
7.a Aromatic/amide H refined with riding coordinates:
 C14(H14), C15(H15), C20(H20), C25(H25), C26(H26), C31(H31)
7.b Idealised Me refined as rotating group:
 C10(H10A,H10B,H10C), C11(H11A,H11B,H11C), C12(H12A,H12B,H12C), C17(H17A,H17B,
 H17C), C18(H18A,H18B,H18C), C19(H19A,H19B,H19C), C21(H21A,H21B,H21C), C22(H22A,
 H22B,H22C), C23(H23A,H23B,H23C), C28(H28A,H28B,H28C), C29(H29A,H29B,H29C),
 C30(H30A,H30B,H30C), C1(H1A,H1B,H1C), C2(H2A,H2B,H2C), C3(H3A,H3B,H3C), C4(H4A,
 H4B,H4C), C5(H5A,H5B,H5C), C6(H6A,H6B,H6C), C7(H7A,H7B,H7C), C8(H8A,H8B,H8C),
 C9(H9A,H9B,H9C), C1A(H1AA,H1AB,H1AC), C2A(H2AA,H2AB,H2AC), C3A(H3AA,H3AB,H3AC),
  C4A(H4AA,H4AB,H4AC), C5A(H5AA,H5AB,H5AC), C6A(H6AA,H6AB,H6AC), C7A(H7AA,H7AB,
 H7AC), C8A(H8AA,H8AB,H8AC), C9A(H9AA,H9AB,H9AC)
;
_manchester_internal_coll_frame_method '\w scans'
_manchester_internal_coll_frame_time 1s
_manchester_internal_coll_frame_width 1
_manchester_internal_coll_type custom
_olex2_submission_special_instructions 'No special instructions were received'
_oxdiff_exptl_absorpt_empirical_details
;
Empirical correction (ABSPACK) includes:
- Absorption correction using spherical harmonics
- Frame scaling
;
_oxdiff_exptl_absorpt_empirical_full_max 1.598
_oxdiff_exptl_absorpt_empirical_full_min 0.520

loop_
_space_group_symop_operation_xyz
'x, y, z'
'-x+1/2, y+1/2, -z+1/2'
'-x, -y, -z'
'x-1/2, -y-1/2, z-1/2'

loop_
_atom_site_label
_atom_site_type_symbol
_atom_site_fract_x
_atom_site_fract_y
_atom_site_fract_z
_atom_site_U_iso_or_equiv
_atom_site_adp_type
_atom_site_occupancy
_atom_site_site_symmetry_order
_atom_site_calc_flag
_atom_site_refinement_flags_posn
_atom_site_refinement_flags_adp
_atom_site_refinement_flags_occupancy
_atom_site_disorder_assembly
_atom_site_disorder_group
Ce1 Ce 0.55733(2) 0.38107(3) 0.26376(2) 0.03169(14) Uani 1 1 d . . . . .
Si1 Si 0.42424(11) 0.55031(14) 0.22298(10) 0.0297(4) Uani 1 1 d . U . . .
Si5 Si 0.67810(13) 0.5108(2) 0.44774(12) 0.0459(5) Uani 1 1 d . . . . .
Si6 Si 0.67835(12) 0.49173(15) 0.15866(11) 0.0344(4) Uani 1 1 d . . . . .
Si7 Si 0.52787(14) 0.14198(16) 0.11477(12) 0.0417(5) Uani 1 1 d . . . . .
Si8 Si 0.53232(16) 0.14877(18) 0.39908(13) 0.0485(6) Uani 1 1 d . . . . .
Si2 Si 0.3583(2) 0.5751(3) 0.3050(2) 0.0346(9) Uani 0.523(4) 1 d D U P A 1
Si3 Si 0.3134(2) 0.4913(3) 0.12582(19) 0.0313(8) Uani 0.523(4) 1 d D U P A 1
Si4 Si 0.4416(2) 0.7128(3) 0.1882(2) 0.0373(9) Uani 0.523(4) 1 d D U P A 1
Si2A Si 0.4493(3) 0.7187(3) 0.2655(2) 0.0384(10) Uani 0.477(4) 1 d D U P A 2
Si3A Si 0.3135(2) 0.5042(3) 0.2500(2) 0.0301(9) Uani 0.477(4) 1 d D U P A 2
Si4A Si 0.3631(2) 0.5799(3) 0.1007(2) 0.0326(9) Uani 0.477(4) 1 d D U P A 2
C10 C 0.6827(7) 0.6505(9) 0.4539(7) 0.073(3) Uani 1 1 d . . . . .
H10A H 0.736663 0.673368 0.458489 0.110 Uiso 1 1 calc GR . . . .
H10B H 0.670847 0.672181 0.495198 0.110 Uiso 1 1 calc GR . . . .
H10C H 0.642983 0.679606 0.411334 0.110 Uiso 1 1 calc GR . . . .
C11 C 0.5765(5) 0.4644(8) 0.4421(6) 0.057(2) Uani 1 1 d . . . . .
H11A H 0.534775 0.499197 0.403665 0.086 Uiso 1 1 calc GR . . . .
H11B H 0.568936 0.478054 0.486607 0.086 Uiso 1 1 calc GR . . . .
H11C H 0.572834 0.391735 0.433039 0.086 Uiso 1 1 calc GR . . . .
C12 C 0.7588(7) 0.4514(12) 0.5233(6) 0.090(5) Uani 1 1 d . . . . .
H12A H 0.751048 0.378275 0.521578 0.135 Uiso 1 1 calc GR . . . .
H12B H 0.756489 0.477734 0.567493 0.135 Uiso 1 1 calc GR . . . .
H12C H 0.811372 0.467073 0.520506 0.135 Uiso 1 1 calc GR . . . .
C13 C 0.6920(4) 0.4679(6) 0.3658(4) 0.0382(16) Uani 1 1 d . . . . .
C14 C 0.7171(5) 0.3698(6) 0.3534(4) 0.0394(17) Uani 1 1 d . . . . .
H14 H 0.730119 0.315289 0.385831 0.047 Uiso 1 1 calc R . . . .
C15 C 0.7193(4) 0.3676(6) 0.2856(4) 0.0367(16) Uani 1 1 d . . . . .
H15 H 0.734742 0.311185 0.264677 0.044 Uiso 1 1 calc R . . . .
C16 C 0.6947(4) 0.4627(6) 0.2525(4) 0.0357(15) Uani 1 1 d . . . . .
C17 C 0.7565(5) 0.4247(7) 0.1336(5) 0.0453(19) Uani 1 1 d . . . . .
H17A H 0.809267 0.455108 0.158399 0.068 Uiso 1 1 calc GR . . . .
H17B H 0.743368 0.430465 0.082663 0.068 Uiso 1 1 calc GR . . . .
H17C H 0.757763 0.353472 0.146534 0.068 Uiso 1 1 calc GR . . . .
C18 C 0.5739(5) 0.4449(6) 0.1078(4) 0.0421(17) Uani 1 1 d . . . . .
H18A H 0.571342 0.372177 0.114861 0.063 Uiso 1 1 calc GR . . . .
H18B H 0.560520 0.458905 0.057570 0.063 Uiso 1 1 calc GR . . . .
H18C H 0.535319 0.479315 0.124363 0.063 Uiso 1 1 calc GR . . . .
C19 C 0.6834(5) 0.6301(6) 0.1447(5) 0.0431(18) Uani 1 1 d . . . . .
H19A H 0.650692 0.665577 0.167108 0.065 Uiso 1 1 calc GR . . . .
H19B H 0.662859 0.644614 0.094140 0.065 Uiso 1 1 calc GR . . . .
H19C H 0.739410 0.652715 0.165595 0.065 Uiso 1 1 calc GR . . . .
C20 C 0.6778(4) 0.5233(6) 0.3022(4) 0.0370(16) Uani 1 1 d . . . . .
H20 H 0.659566 0.591038 0.294624 0.044 Uiso 1 1 calc R . . . .
C21 C 0.4551(5) 0.1991(7) 0.0326(4) 0.0465(19) Uani 1 1 d . . . . .
H21A H 0.400207 0.191349 0.032202 0.070 Uiso 1 1 calc GR . . . .
H21B H 0.459667 0.165052 -0.008536 0.070 Uiso 1 1 calc GR . . . .
H21C H 0.467245 0.270864 0.031002 0.070 Uiso 1 1 calc GR . . . .
C22 C 0.5068(8) 0.0037(7) 0.1160(6) 0.069(3) Uani 1 1 d . . . . .
H22A H 0.552755 -0.029689 0.151281 0.104 Uiso 1 1 calc GR . . . .
H22B H 0.497978 -0.025188 0.069471 0.104 Uiso 1 1 calc GR . . . .
H22C H 0.458579 -0.006372 0.127780 0.104 Uiso 1 1 calc GR . . . .
C23 C 0.6338(5) 0.1584(8) 0.1186(6) 0.057(2) Uani 1 1 d . . . . .
H23A H 0.644030 0.229866 0.113073 0.086 Uiso 1 1 calc GR . . . .
H23B H 0.641653 0.119652 0.080537 0.086 Uiso 1 1 calc GR . . . .
H23C H 0.671203 0.134256 0.164047 0.086 Uiso 1 1 calc GR . . . .
C24 C 0.5122(4) 0.1970(5) 0.1939(4) 0.0340(15) Uani 1 1 d . . . . .
C25 C 0.4395(4) 0.2411(5) 0.1941(4) 0.0352(15) Uani 1 1 d . . . . .
H25 H 0.397174 0.265914 0.153941 0.042 Uiso 1 1 calc R . . . .
C26 C 0.4403(5) 0.2422(5) 0.2628(4) 0.0347(15) Uani 1 1 d . . . . .
H26 H 0.398397 0.267402 0.276854 0.042 Uiso 1 1 calc R . . . .
C27 C 0.5138(5) 0.1993(6) 0.3088(4) 0.0404(17) Uani 1 1 d . . . . .
C28 C 0.4651(6) 0.2112(7) 0.4398(5) 0.052(2) Uani 1 1 d . . . . .
H28A H 0.478953 0.282758 0.447274 0.078 Uiso 1 1 calc GR . . . .
H28B H 0.472412 0.179108 0.485006 0.078 Uiso 1 1 calc GR . . . .
H28C H 0.408939 0.204227 0.408251 0.078 Uiso 1 1 calc GR . . . .
C29 C 0.5064(9) 0.0113(8) 0.3872(7) 0.078(3) Uani 1 1 d . . . . .
H29A H 0.449252 0.003552 0.358503 0.117 Uiso 1 1 calc GR . . . .
H29B H 0.517341 -0.019979 0.433333 0.117 Uiso 1 1 calc GR . . . .
H29C H 0.539065 -0.021515 0.363563 0.117 Uiso 1 1 calc GR . . . .
C30 C 0.6404(6) 0.1638(9) 0.4564(5) 0.067(3) Uani 1 1 d . . . . .
H30A H 0.674475 0.133317 0.433218 0.101 Uiso 1 1 calc GR . . . .
H30B H 0.650102 0.130401 0.501604 0.101 Uiso 1 1 calc GR . . . .
H30C H 0.653151 0.235624 0.464280 0.101 Uiso 1 1 calc GR . . . .
C31 C 0.5571(5) 0.1728(5) 0.2646(4) 0.0357(16) Uani 1 1 d . . . . .
H31 H 0.609016 0.142866 0.280477 0.043 Uiso 1 1 calc R . . . .
C1 C 0.4129(8) 0.6696(10) 0.3748(7) 0.046(3) Uani 0.523(4) 1 d D U P A 1
H1A H 0.445429 0.634169 0.417845 0.069 Uiso 0.523(4) 1 calc GR . P A 1
H1B H 0.373594 0.712810 0.384775 0.069 Uiso 0.523(4) 1 calc GR . P A 1
H1C H 0.447900 0.711111 0.358126 0.069 Uiso 0.523(4) 1 calc GR . P A 1
C2 C 0.3521(17) 0.4554(12) 0.3522(10) 0.033(4) Uani 0.523(4) 1 d D U P A 1
H2A H 0.321398 0.404998 0.317946 0.049 Uiso 0.523(4) 1 calc GR . P A 1
H2B H 0.325256 0.468980 0.385724 0.049 Uiso 0.523(4) 1 calc GR . P A 1
H2C H 0.406524 0.429920 0.377651 0.049 Uiso 0.523(4) 1 calc GR . P A 1
C3 C 0.2512(9) 0.6232(17) 0.2662(13) 0.045(5) Uani 0.523(4) 1 d D U P A 1
H3A H 0.251273 0.691901 0.248633 0.067 Uiso 0.523(4) 1 calc GR . P A 1
H3B H 0.227180 0.623303 0.302653 0.067 Uiso 0.523(4) 1 calc GR . P A 1
H3C H 0.219798 0.579319 0.227374 0.067 Uiso 0.523(4) 1 calc GR . P A 1
C4 C 0.2366(9) 0.5905(11) 0.0789(10) 0.046(4) Uani 0.523(4) 1 d D U P A 1
H4A H 0.218381 0.625232 0.112983 0.069 Uiso 0.523(4) 1 calc GR . P A 1
H4B H 0.190600 0.558430 0.042860 0.069 Uiso 0.523(4) 1 calc GR . P A 1
H4C H 0.261187 0.639395 0.056609 0.069 Uiso 0.523(4) 1 calc GR . P A 1
C5 C 0.2556(8) 0.3888(10) 0.1508(8) 0.036(3) Uani 0.523(4) 1 d D U P A 1
H5A H 0.293387 0.341366 0.182868 0.055 Uiso 0.523(4) 1 calc GR . P A 1
H5B H 0.221789 0.353143 0.108360 0.055 Uiso 0.523(4) 1 calc GR . P A 1
H5C H 0.221532 0.418697 0.174266 0.055 Uiso 0.523(4) 1 calc GR . P A 1
C6 C 0.3488(15) 0.4366(13) 0.0567(11) 0.033(4) Uani 0.523(4) 1 d D U P A 1
H6A H 0.376239 0.488882 0.039688 0.049 Uiso 0.523(4) 1 calc GR . P A 1
H6B H 0.302505 0.411364 0.017269 0.049 Uiso 0.523(4) 1 calc GR . P A 1
H6C H 0.386219 0.381052 0.077015 0.049 Uiso 0.523(4) 1 calc GR . P A 1
C7 C 0.3582(9) 0.8046(13) 0.1831(9) 0.045(4) Uani 0.523(4) 1 d D U P A 1
H7A H 0.306329 0.776196 0.153358 0.067 Uiso 0.523(4) 1 calc GR . P A 1
H7B H 0.367320 0.868255 0.162710 0.067 Uiso 0.523(4) 1 calc GR . P A 1
H7C H 0.357908 0.816811 0.230446 0.067 Uiso 0.523(4) 1 calc GR . P A 1
C8 C 0.4473(9) 0.7126(12) 0.0974(6) 0.043(3) Uani 0.523(4) 1 d D U P A 1
H8A H 0.490275 0.667026 0.096639 0.064 Uiso 0.523(4) 1 calc GR . P A 1
H8B H 0.458865 0.780958 0.085393 0.064 Uiso 0.523(4) 1 calc GR . P A 1
H8C H 0.395856 0.689889 0.063037 0.064 Uiso 0.523(4) 1 calc GR . P A 1
C9 C 0.5367(8) 0.774(2) 0.2478(9) 0.043(4) Uani 0.523(4) 1 d D U P A 1
H9A H 0.539932 0.843029 0.231154 0.064 Uiso 0.523(4) 1 calc GR . P A 1
H9B H 0.583213 0.735427 0.247442 0.064 Uiso 0.523(4) 1 calc GR . P A 1
H9C H 0.536403 0.777144 0.295828 0.064 Uiso 0.523(4) 1 calc GR . P A 1
C1A C 0.5481(9) 0.769(2) 0.2658(11) 0.047(5) Uani 0.477(4) 1 d D U P A 2
H1AA H 0.591534 0.723517 0.292383 0.071 Uiso 0.477(4) 1 calc GR . P A 2
H1AB H 0.557698 0.835968 0.287988 0.071 Uiso 0.477(4) 1 calc GR . P A 2
H1AC H 0.546391 0.774774 0.217324 0.071 Uiso 0.477(4) 1 calc GR . P A 2
C2A C 0.4540(11) 0.7259(14) 0.3594(6) 0.049(4) Uani 0.477(4) 1 d D U P A 2
H2AA H 0.401236 0.745335 0.360119 0.074 Uiso 0.477(4) 1 calc GR . P A 2
H2AB H 0.494174 0.776185 0.385086 0.074 Uiso 0.477(4) 1 calc GR . P A 2
H2AC H 0.469227 0.659981 0.381967 0.074 Uiso 0.477(4) 1 calc GR . P A 2
C3A C 0.3711(11) 0.8142(16) 0.2149(10) 0.053(5) Uani 0.477(4) 1 d D U P A 2
H3AA H 0.369374 0.817946 0.166342 0.080 Uiso 0.477(4) 1 calc GR . P A 2
H3AB H 0.385100 0.880407 0.237296 0.080 Uiso 0.477(4) 1 calc GR . P A 2
H3AC H 0.318208 0.793721 0.214974 0.080 Uiso 0.477(4) 1 calc GR . P A 2
C4A C 0.2396(12) 0.6074(16) 0.2481(14) 0.040(5) Uani 0.477(4) 1 d D U P A 2
H4AA H 0.264002 0.653070 0.287864 0.060 Uiso 0.477(4) 1 calc GR . P A 2
H4AB H 0.190823 0.577487 0.251422 0.060 Uiso 0.477(4) 1 calc GR . P A 2
H4AC H 0.225765 0.645068 0.203876 0.060 Uiso 0.477(4) 1 calc GR . P A 2
C5A C 0.3440(19) 0.4476(16) 0.3406(7) 0.032(4) Uani 0.477(4) 1 d D U P A 2
H5AA H 0.379435 0.389820 0.344049 0.047 Uiso 0.477(4) 1 calc GR . P A 2
H5AB H 0.295847 0.425262 0.349236 0.047 Uiso 0.477(4) 1 calc GR . P A 2
H5AC H 0.372443 0.498211 0.375784 0.047 Uiso 0.477(4) 1 calc GR . P A 2
C6A C 0.2523(8) 0.4048(9) 0.1871(7) 0.032(3) Uani 0.477(4) 1 d D U P A 2
H6AA H 0.220635 0.436246 0.142165 0.049 Uiso 0.477(4) 1 calc GR . P A 2
H6AB H 0.216086 0.372108 0.207208 0.049 Uiso 0.477(4) 1 calc GR . P A 2
H6AC H 0.288504 0.354315 0.179457 0.049 Uiso 0.477(4) 1 calc GR . P A 2
C7A C 0.2575(7) 0.6321(13) 0.0709(11) 0.045(4) Uani 0.477(4) 1 d D U P A 2
H7AA H 0.222390 0.584406 0.082805 0.068 Uiso 0.477(4) 1 calc GR . P A 2
H7AB H 0.237566 0.642661 0.019860 0.068 Uiso 0.477(4) 1 calc GR . P A 2
H7AC H 0.257813 0.696493 0.094604 0.068 Uiso 0.477(4) 1 calc GR . P A 2
C8A C 0.3538(14) 0.4579(11) 0.0503(13) 0.030(4) Uani 0.477(4) 1 d D U P A 2
H8AA H 0.406808 0.425909 0.063515 0.045 Uiso 0.477(4) 1 calc GR . P A 2
H8AB H 0.333129 0.471993 -0.000366 0.045 Uiso 0.477(4) 1 calc GR . P A 2
H8AC H 0.316714 0.412525 0.061545 0.045 Uiso 0.477(4) 1 calc GR . P A 2
C9A C 0.4217(9) 0.6681(11) 0.0650(9) 0.046(4) Uani 0.477(4) 1 d D U P A 2
H9AA H 0.455626 0.711658 0.102947 0.069 Uiso 0.477(4) 1 calc GR . P A 2
H9AB H 0.384387 0.709578 0.027681 0.069 Uiso 0.477(4) 1 calc GR . P A 2
H9AC H 0.455767 0.628944 0.045793 0.069 Uiso 0.477(4) 1 calc GR . P A 2

loop_
_atom_site_aniso_label
_atom_site_aniso_U_11
_atom_site_aniso_U_22
_atom_site_aniso_U_33
_atom_site_aniso_U_23
_atom_site_aniso_U_13
_atom_site_aniso_U_12
Ce1 0.0338(2) 0.0261(2) 0.0391(2) 0.00061(16) 0.01789(16) 0.00064(15)
Si1 0.0357(9) 0.0258(8) 0.0303(9) 0.0008(7) 0.0150(7) 0.0036(7)
Si5 0.0364(11) 0.0654(15) 0.0366(11) -0.0124(10) 0.0140(9) 0.0016(10)
Si6 0.0359(10) 0.0321(10) 0.0407(11) 0.0023(8) 0.0205(8) -0.0026(7)
Si7 0.0567(13) 0.0303(10) 0.0490(13) -0.0053(9) 0.0323(10) 0.0020(9)
Si8 0.0647(14) 0.0436(12) 0.0476(13) 0.0155(10) 0.0327(11) 0.0101(11)
Si2 0.0384(18) 0.0364(19) 0.0337(19) -0.0022(15) 0.0185(15) 0.0059(15)
Si3 0.0346(17) 0.0325(18) 0.0299(18) 0.0022(14) 0.0152(14) 0.0008(14)
Si4 0.044(2) 0.0303(18) 0.042(2) 0.0033(15) 0.0214(16) 0.0011(15)
Si2A 0.045(2) 0.0260(19) 0.046(2) -0.0035(17) 0.0194(18) -0.0005(16)
Si3A 0.0349(19) 0.0308(19) 0.0281(19) -0.0012(15) 0.0157(15) 0.0033(15)
Si4A 0.039(2) 0.0309(19) 0.032(2) 0.0071(15) 0.0183(16) 0.0065(15)
C10 0.083(7) 0.071(7) 0.090(8) -0.037(6) 0.059(7) -0.020(6)
C11 0.045(5) 0.057(6) 0.078(7) 0.012(5) 0.032(5) 0.007(4)
C12 0.062(6) 0.160(14) 0.044(6) -0.021(7) 0.014(5) 0.042(8)
C13 0.036(4) 0.040(4) 0.039(4) -0.001(3) 0.014(3) -0.002(3)
C14 0.040(4) 0.044(4) 0.037(4) 0.002(3) 0.017(3) 0.005(3)
C15 0.036(4) 0.038(4) 0.040(4) 0.001(3) 0.018(3) 0.006(3)
C16 0.035(3) 0.038(4) 0.039(4) -0.006(3) 0.020(3) -0.004(3)
C17 0.048(4) 0.049(5) 0.048(5) 0.009(4) 0.028(4) 0.006(4)
C18 0.041(4) 0.038(4) 0.047(4) 0.000(3) 0.015(3) 0.003(3)
C19 0.049(4) 0.037(4) 0.055(5) 0.006(4) 0.033(4) -0.005(3)
C20 0.035(4) 0.031(4) 0.049(4) -0.013(3) 0.020(3) -0.009(3)
C21 0.058(5) 0.047(5) 0.042(4) -0.012(4) 0.026(4) -0.002(4)
C22 0.116(9) 0.034(5) 0.070(7) -0.007(4) 0.050(7) 0.001(5)
C23 0.050(5) 0.063(6) 0.072(6) -0.001(5) 0.038(5) 0.014(4)
C24 0.043(4) 0.028(3) 0.036(4) 0.001(3) 0.020(3) -0.001(3)
C25 0.037(4) 0.032(4) 0.040(4) -0.001(3) 0.019(3) -0.004(3)
C26 0.045(4) 0.027(3) 0.042(4) 0.000(3) 0.026(3) -0.004(3)
C27 0.049(4) 0.036(4) 0.041(4) 0.004(3) 0.022(3) 0.002(3)
C28 0.062(5) 0.057(5) 0.046(5) 0.009(4) 0.031(4) 0.006(4)
C29 0.124(10) 0.044(6) 0.084(8) 0.021(5) 0.059(8) 0.011(6)
C30 0.072(6) 0.085(8) 0.047(5) 0.029(5) 0.023(5) 0.031(6)
C31 0.045(4) 0.023(3) 0.045(4) 0.000(3) 0.024(3) -0.004(3)
C1 0.049(7) 0.048(7) 0.043(7) -0.020(6) 0.018(6) 0.005(6)
C2 0.039(8) 0.036(7) 0.026(7) -0.006(6) 0.015(6) 0.002(6)
C3 0.044(8) 0.053(9) 0.041(11) 0.000(7) 0.018(6) 0.014(7)
C4 0.046(8) 0.040(8) 0.049(8) 0.006(7) 0.015(6) 0.006(7)
C5 0.039(6) 0.041(7) 0.027(7) 0.001(6) 0.009(5) -0.008(5)
C6 0.045(7) 0.033(7) 0.027(7) 0.006(6) 0.021(6) -0.005(6)
C7 0.052(8) 0.028(7) 0.055(10) -0.001(7) 0.020(7) 0.007(6)
C8 0.051(8) 0.036(7) 0.045(7) 0.015(6) 0.021(6) -0.002(6)
C9 0.050(7) 0.035(7) 0.042(8) 0.002(7) 0.015(6) 0.003(7)
C1A 0.056(8) 0.036(9) 0.049(10) -0.004(8) 0.019(7) -0.003(8)
C2A 0.057(8) 0.043(8) 0.049(8) -0.010(7) 0.020(6) -0.001(7)
C3A 0.058(9) 0.037(8) 0.058(10) 0.007(9) 0.013(9) 0.001(7)
C4A 0.040(8) 0.048(8) 0.036(11) -0.004(7) 0.018(7) 0.012(7)
C5A 0.038(8) 0.036(7) 0.025(7) -0.005(6) 0.016(6) -0.005(6)
C6A 0.034(6) 0.036(7) 0.031(7) 0.005(6) 0.016(6) 0.000(5)
C7A 0.050(8) 0.039(9) 0.046(8) 0.008(7) 0.016(7) 0.014(7)
C8A 0.036(7) 0.035(7) 0.025(7) 0.008(7) 0.017(5) 0.000(6)
C9A 0.055(8) 0.048(8) 0.032(8) 0.016(7) 0.012(7) -0.001(7)

loop_
_atom_type_symbol
_atom_type_description
_atom_type_scat_dispersion_real
_atom_type_scat_dispersion_imag
_atom_type_scat_source
C C 0.0181 0.0091 'International Tables Vol C Tables 4.2.6.8 and 6.1.1.4'
H H 0.0000 0.0000 'International Tables Vol C Tables 4.2.6.8 and 6.1.1.4'
Ce Ce -1.8482 9.6596 'International Tables Vol C Tables 4.2.6.8 and 6.1.1.4'
Si Si 0.2541 0.3302 'International Tables Vol C Tables 4.2.6.8 and 6.1.1.4'

loop_
_exptl_crystal_face_index_h
_exptl_crystal_face_index_k
_exptl_crystal_face_index_l
_exptl_crystal_face_perp_dist
10 3 0 0.0580
-10 -3 0 0.0580
-4 0 13 0.2235
4 0 -13 0.2235
3 -8 2 0.0525
-3 8 -2 0.0525

loop_
_geom_angle_atom_site_label_1
_geom_angle_atom_site_label_2
_geom_angle_atom_site_label_3
_geom_angle
_geom_angle_site_symmetry_1
_geom_angle_site_symmetry_3
_geom_angle_publ_flag
C13 Ce1 Si1 105.35(16) . . ?
C13 Ce1 C24 138.7(2) . . ?
C14 Ce1 Si1 135.00(17) . . ?
C14 Ce1 C13 29.7(2) . . ?
C14 Ce1 C24 109.0(2) . . ?
C14 Ce1 C25 134.9(2) . . ?
C14 Ce1 C26 123.9(2) . . ?
C14 Ce1 C27 94.4(2) . . ?
C15 Ce1 Si1 137.01(16) . . ?
C15 Ce1 C13 48.7(2) . . ?
C15 Ce1 C14 29.2(2) . . ?
C15 Ce1 C24 96.8(2) . . ?
C15 Ce1 C25 126.3(2) . . ?
C15 Ce1 C26 134.1(2) . . ?
C15 Ce1 C27 106.8(2) . . ?
C15 Ce1 C31 86.4(2) . . ?
C16 Ce1 Si1 107.65(17) . . ?
C16 Ce1 C13 49.5(2) . . ?
C16 Ce1 C14 49.2(2) . . ?
C16 Ce1 C15 29.9(2) . . ?
C16 Ce1 C24 113.7(2) . . ?
C16 Ce1 C25 138.6(2) . . ?
C16 Ce1 C26 161.0(2) . . ?
C16 Ce1 C27 136.6(2) . . ?
C16 Ce1 C31 113.4(2) . . ?
C20 Ce1 Si1 91.23(17) . . ?
C20 Ce1 C13 29.9(2) . . ?
C20 Ce1 C14 48.7(2) . . ?
C20 Ce1 C15 48.4(2) . . ?
C20 Ce1 C16 29.6(2) . . ?
C20 Ce1 C24 142.8(2) . . ?
C20 Ce1 C25 166.5(2) . . ?
C20 Ce1 C26 164.5(2) . . ?
C20 Ce1 C27 141.3(2) . . ?
C20 Ce1 C31 133.4(2) . . ?
C24 Ce1 Si1 115.93(16) . . ?
C25 Ce1 Si1 89.05(16) . . ?
C25 Ce1 C13 160.6(2) . . ?
C25 Ce1 C24 29.6(2) . . ?
C25 Ce1 C27 48.8(2) . . ?
C26 Ce1 Si1 88.85(16) . . ?
C26 Ce1 C13 136.1(2) . . ?
C26 Ce1 C24 48.6(2) . . ?
C26 Ce1 C25 29.0(2) . . ?
C26 Ce1 C27 29.7(2) . . ?
C27 Ce1 Si1 115.58(17) . . ?
C27 Ce1 C13 112.2(2) . . ?
C27 Ce1 C24 49.3(2) . . ?
C31 Ce1 Si1 135.36(16) . . ?
C31 Ce1 C13 114.3(2) . . ?
C31 Ce1 C14 86.9(2) . . ?
C31 Ce1 C24 29.4(2) . . ?
C31 Ce1 C25 48.1(2) . . ?
C31 Ce1 C26 48.2(2) . . ?
C31 Ce1 C27 29.7(2) . . ?
Si2 Si1 Ce1 115.25(11) . . ?
Si3 Si1 Ce1 107.84(11) . . ?
Si3 Si1 Si2 99.08(14) . . ?
Si4 Si1 Ce1 124.88(12) . . ?
Si4 Si1 Si2 103.76(15) . . ?
Si4 Si1 Si3 102.39(15) . . ?
Si2A Si1 Ce1 123.27(13) . . ?
Si3A Si1 Ce1 111.92(12) . . ?
Si3A Si1 Si2A 103.10(16) . . ?
Si3A Si1 Si4A 100.63(15) . . ?
Si4A Si1 Ce1 114.47(11) . . ?
Si4A Si1 Si2A 100.49(16) . . ?
C10 Si5 C11 110.5(5) . . ?
C10 Si5 C12 111.4(7) . . ?
C10 Si5 C13 110.4(4) . . ?
C12 Si5 C11 110.7(6) . . ?
C12 Si5 C13 107.4(4) . . ?
C13 Si5 C11 106.3(4) . . ?
C16 Si6 C17 108.8(4) . . ?
C16 Si6 C18 104.8(4) . . ?
C16 Si6 C19 111.1(4) . . ?
C17 Si6 C18 112.2(4) . . ?
C19 Si6 C17 110.2(4) . . ?
C19 Si6 C18 109.5(4) . . ?
C21 Si7 C22 109.3(5) . . ?
C21 Si7 C23 110.7(4) . . ?
C21 Si7 C24 109.9(3) . . ?
C22 Si7 C24 106.1(4) . . ?
C23 Si7 C22 108.5(5) . . ?
C23 Si7 C24 112.1(4) . . ?
C27 Si8 C28 111.1(4) . . ?
C27 Si8 C29 105.9(5) . . ?
C28 Si8 C29 108.7(5) . . ?
C30 Si8 C27 110.7(4) . . ?
C30 Si8 C28 110.8(5) . . ?
C30 Si8 C29 109.6(6) . . ?
C1 Si2 Si1 111.7(5) . . ?
C1 Si2 C3 105.0(6) . . ?
C2 Si2 Si1 112.1(10) . . ?
C2 Si2 C1 106.7(7) . . ?
C2 Si2 C3 105.2(8) . . ?
C3 Si2 Si1 115.5(9) . . ?
C4 Si3 Si1 115.2(6) . . ?
C5 Si3 Si1 112.7(5) . . ?
C5 Si3 C4 105.9(6) . . ?
C5 Si3 C6 106.6(6) . . ?
C6 Si3 Si1 110.4(8) . . ?
C6 Si3 C4 105.5(7) . . ?
C7 Si4 Si1 115.3(7) . . ?
C8 Si4 Si1 110.9(5) . . ?
C8 Si4 C7 105.3(6) . . ?
C9 Si4 Si1 113.3(8) . . ?
C9 Si4 C7 105.2(7) . . ?
C9 Si4 C8 106.2(6) . . ?
C1A Si2A Si1 112.9(9) . . ?
C1A Si2A C2A 106.1(7) . . ?
C1A Si2A C3A 105.5(8) . . ?
C2A Si2A Si1 110.5(6) . . ?
C2A Si2A C3A 105.9(7) . . ?
C3A Si2A Si1 115.2(8) . . ?
C4A Si3A Si1 116.7(10) . . ?
C5A Si3A Si1 111.6(10) . . ?
C5A Si3A C4A 105.2(8) . . ?
C5A Si3A C6A 106.1(7) . . ?
C6A Si3A Si1 111.0(5) . . ?
C6A Si3A C4A 105.3(7) . . ?
C7A Si4A Si1 115.4(7) . . ?
C7A Si4A C8A 104.9(7) . . ?
C8A Si4A Si1 110.3(8) . . ?
C9A Si4A Si1 113.6(6) . . ?
C9A Si4A C7A 105.9(6) . . ?
C9A Si4A C8A 106.0(7) . . ?
Si5 C10 H10A 109.5 . . ?
Si5 C10 H10B 109.5 . . ?
Si5 C10 H10C 109.5 . . ?
H10A C10 H10B 109.5 . . ?
H10A C10 H10C 109.5 . . ?
H10B C10 H10C 109.5 . . ?
Si5 C11 H11A 109.5 . . ?
Si5 C11 H11B 109.5 . . ?
Si5 C11 H11C 109.5 . . ?
H11A C11 H11B 109.5 . . ?
H11A C11 H11C 109.5 . . ?
H11B C11 H11C 109.5 . . ?
Si5 C12 H12A 109.5 . . ?
Si5 C12 H12B 109.5 . . ?
Si5 C12 H12C 109.5 . . ?
H12A C12 H12B 109.5 . . ?
H12A C12 H12C 109.5 . . ?
H12B C12 H12C 109.5 . . ?
Si5 C13 Ce1 115.9(3) . . ?
C14 C13 Ce1 74.5(4) . . ?
C14 C13 Si5 126.0(6) . . ?
C20 C13 Ce1 73.4(4) . . ?
C20 C13 Si5 128.1(6) . . ?
C20 C13 C14 105.9(7) . . ?
Ce1 C14 H14 115.7 . . ?
C13 C14 Ce1 75.8(4) . . ?
C13 C14 H14 125.8 . . ?
C15 C14 Ce1 74.7(4) . . ?
C15 C14 C13 108.4(7) . . ?
C15 C14 H14 125.8 . . ?
Ce1 C15 H15 115.7 . . ?
C14 C15 Ce1 76.1(4) . . ?
C14 C15 H15 125.1 . . ?
C14 C15 C16 109.7(7) . . ?
C16 C15 Ce1 75.0(4) . . ?
C16 C15 H15 125.1 . . ?
Si6 C16 Ce1 110.4(3) . . ?
C15 C16 Ce1 75.1(4) . . ?
C15 C16 Si6 125.2(6) . . ?
C20 C16 Ce1 74.9(4) . . ?
C20 C16 Si6 128.6(6) . . ?
C20 C16 C15 105.9(7) . . ?
Si6 C17 H17A 109.5 . . ?
Si6 C17 H17B 109.5 . . ?
Si6 C17 H17C 109.5 . . ?
H17A C17 H17B 109.5 . . ?
H17A C17 H17C 109.5 . . ?
H17B C17 H17C 109.5 . . ?
Si6 C18 H18A 109.5 . . ?
Si6 C18 H18B 109.5 . . ?
Si6 C18 H18C 109.5 . . ?
H18A C18 H18B 109.5 . . ?
H18A C18 H18C 109.5 . . ?
H18B C18 H18C 109.5 . . ?
Si6 C19 H19A 109.5 . . ?
Si6 C19 H19B 109.5 . . ?
Si6 C19 H19C 109.5 . . ?
H19A C19 H19B 109.5 . . ?
H19A C19 H19C 109.5 . . ?
H19B C19 H19C 109.5 . . ?
Ce1 C20 H20 114.7 . . ?
C13 C20 Ce1 76.8(4) . . ?
C13 C20 H20 124.9 . . ?
C16 C20 Ce1 75.5(4) . . ?
C16 C20 C13 110.1(7) . . ?
C16 C20 H20 124.9 . . ?
Si7 C21 H21A 109.5 . . ?
Si7 C21 H21B 109.5 . . ?
Si7 C21 H21C 109.5 . . ?
H21A C21 H21B 109.5 . . ?
H21A C21 H21C 109.5 . . ?
H21B C21 H21C 109.5 . . ?
Si7 C22 H22A 109.5 . . ?
Si7 C22 H22B 109.5 . . ?
Si7 C22 H22C 109.5 . . ?
H22A C22 H22B 109.5 . . ?
H22A C22 H22C 109.5 . . ?
H22B C22 H22C 109.5 . . ?
Si7 C23 H23A 109.5 . . ?
Si7 C23 H23B 109.5 . . ?
Si7 C23 H23C 109.5 . . ?
H23A C23 H23B 109.5 . . ?
H23A C23 H23C 109.5 . . ?
H23B C23 H23C 109.5 . . ?
Si7 C24 Ce1 132.2(3) . . ?
C25 C24 Ce1 74.6(4) . . ?
C25 C24 Si7 125.4(6) . . ?
C31 C24 Ce1 74.1(4) . . ?
C31 C24 Si7 125.6(5) . . ?
C31 C24 C25 105.9(6) . . ?
Ce1 C25 H25 115.3 . . ?
C24 C25 Ce1 75.8(4) . . ?
C24 C25 H25 125.5 . . ?
C26 C25 Ce1 75.4(4) . . ?
C26 C25 C24 109.1(7) . . ?
C26 C25 H25 125.5 . . ?
Ce1 C26 H26 115.6 . . ?
C25 C26 Ce1 75.5(4) . . ?
C25 C26 H26 125.4 . . ?
C25 C26 C27 109.3(7) . . ?
C27 C26 Ce1 75.5(4) . . ?
C27 C26 H26 125.4 . . ?
Si8 C27 Ce1 131.4(4) . . ?
C26 C27 Ce1 74.8(4) . . ?
C26 C27 Si8 125.7(6) . . ?
C31 C27 Ce1 74.3(4) . . ?
C31 C27 Si8 126.0(6) . . ?
C31 C27 C26 105.2(7) . . ?
Si8 C28 H28A 109.5 . . ?
Si8 C28 H28B 109.5 . . ?
Si8 C28 H28C 109.5 . . ?
H28A C28 H28B 109.5 . . ?
H28A C28 H28C 109.5 . . ?
H28B C28 H28C 109.5 . . ?
Si8 C29 H29A 109.5 . . ?
Si8 C29 H29B 109.5 . . ?
Si8 C29 H29C 109.5 . . ?
H29A C29 H29B 109.5 . . ?
H29A C29 H29C 109.5 . . ?
H29B C29 H29C 109.5 . . ?
Si8 C30 H30A 109.5 . . ?
Si8 C30 H30B 109.5 . . ?
Si8 C30 H30C 109.5 . . ?
H30A C30 H30B 109.5 . . ?
H30A C30 H30C 109.5 . . ?
H30B C30 H30C 109.5 . . ?
Ce1 C31 H31 114.6 . . ?
C24 C31 Ce1 76.5(4) . . ?
C24 C31 C27 110.6(7) . . ?
C24 C31 H31 124.7 . . ?
C27 C31 Ce1 76.0(4) . . ?
C27 C31 H31 124.7 . . ?
Si2 C1 H1A 109.5 . . ?
Si2 C1 H1B 109.5 . . ?
Si2 C1 H1C 109.5 . . ?
H1A C1 H1B 109.5 . . ?
H1A C1 H1C 109.5 . . ?
H1B C1 H1C 109.5 . . ?
Si2 C2 H2A 109.5 . . ?
Si2 C2 H2B 109.5 . . ?
Si2 C2 H2C 109.5 . . ?
H2A C2 H2B 109.5 . . ?
H2A C2 H2C 109.5 . . ?
H2B C2 H2C 109.5 . . ?
Si2 C3 H3A 109.5 . . ?
Si2 C3 H3B 109.5 . . ?
Si2 C3 H3C 109.5 . . ?
H3A C3 H3B 109.5 . . ?
H3A C3 H3C 109.5 . . ?
H3B C3 H3C 109.5 . . ?
Si3 C4 H4A 109.5 . . ?
Si3 C4 H4B 109.5 . . ?
Si3 C4 H4C 109.5 . . ?
H4A C4 H4B 109.5 . . ?
H4A C4 H4C 109.5 . . ?
H4B C4 H4C 109.5 . . ?
Si3 C5 H5A 109.5 . . ?
Si3 C5 H5B 109.5 . . ?
Si3 C5 H5C 109.5 . . ?
H5A C5 H5B 109.5 . . ?
H5A C5 H5C 109.5 . . ?
H5B C5 H5C 109.5 . . ?
Si3 C6 H6A 109.5 . . ?
Si3 C6 H6B 109.5 . . ?
Si3 C6 H6C 109.5 . . ?
H6A C6 H6B 109.5 . . ?
H6A C6 H6C 109.5 . . ?
H6B C6 H6C 109.5 . . ?
Si4 C7 H7A 109.5 . . ?
Si4 C7 H7B 109.5 . . ?
Si4 C7 H7C 109.5 . . ?
H7A C7 H7B 109.5 . . ?
H7A C7 H7C 109.5 . . ?
H7B C7 H7C 109.5 . . ?
Si4 C8 H8A 109.5 . . ?
Si4 C8 H8B 109.5 . . ?
Si4 C8 H8C 109.5 . . ?
H8A C8 H8B 109.5 . . ?
H8A C8 H8C 109.5 . . ?
H8B C8 H8C 109.5 . . ?
Si4 C9 H9A 109.5 . . ?
Si4 C9 H9B 109.5 . . ?
Si4 C9 H9C 109.5 . . ?
H9A C9 H9B 109.5 . . ?
H9A C9 H9C 109.5 . . ?
H9B C9 H9C 109.5 . . ?
Si2A C1A H1AA 109.5 . . ?
Si2A C1A H1AB 109.5 . . ?
Si2A C1A H1AC 109.5 . . ?
H1AA C1A H1AB 109.5 . . ?
H1AA C1A H1AC 109.5 . . ?
H1AB C1A H1AC 109.5 . . ?
Si2A C2A H2AA 109.5 . . ?
Si2A C2A H2AB 109.5 . . ?
Si2A C2A H2AC 109.5 . . ?
H2AA C2A H2AB 109.5 . . ?
H2AA C2A H2AC 109.5 . . ?
H2AB C2A H2AC 109.5 . . ?
Si2A C3A H3AA 109.5 . . ?
Si2A C3A H3AB 109.5 . . ?
Si2A C3A H3AC 109.5 . . ?
H3AA C3A H3AB 109.5 . . ?
H3AA C3A H3AC 109.5 . . ?
H3AB C3A H3AC 109.5 . . ?
Si3A C4A H4AA 109.5 . . ?
Si3A C4A H4AB 109.5 . . ?
Si3A C4A H4AC 109.5 . . ?
H4AA C4A H4AB 109.5 . . ?
H4AA C4A H4AC 109.5 . . ?
H4AB C4A H4AC 109.5 . . ?
Si3A C5A H5AA 109.5 . . ?
Si3A C5A H5AB 109.5 . . ?
Si3A C5A H5AC 109.5 . . ?
H5AA C5A H5AB 109.5 . . ?
H5AA C5A H5AC 109.5 . . ?
H5AB C5A H5AC 109.5 . . ?
Si3A C6A H6AA 109.5 . . ?
Si3A C6A H6AB 109.5 . . ?
Si3A C6A H6AC 109.5 . . ?
H6AA C6A H6AB 109.5 . . ?
H6AA C6A H6AC 109.5 . . ?
H6AB C6A H6AC 109.5 . . ?
Si4A C7A H7AA 109.5 . . ?
Si4A C7A H7AB 109.5 . . ?
Si4A C7A H7AC 109.5 . . ?
H7AA C7A H7AB 109.5 . . ?
H7AA C7A H7AC 109.5 . . ?
H7AB C7A H7AC 109.5 . . ?
Si4A C8A H8AA 109.5 . . ?
Si4A C8A H8AB 109.5 . . ?
Si4A C8A H8AC 109.5 . . ?
H8AA C8A H8AB 109.5 . . ?
H8AA C8A H8AC 109.5 . . ?
H8AB C8A H8AC 109.5 . . ?
Si4A C9A H9AA 109.5 . . ?
Si4A C9A H9AB 109.5 . . ?
Si4A C9A H9AC 109.5 . . ?
H9AA C9A H9AB 109.5 . . ?
H9AA C9A H9AC 109.5 . . ?
H9AB C9A H9AC 109.5 . . ?

loop_
_geom_bond_atom_site_label_1
_geom_bond_atom_site_label_2
_geom_bond_distance
_geom_bond_site_symmetry_2
_geom_bond_publ_flag
Ce1 Si1 3.1530(18) . ?
Ce1 C13 2.795(8) . ?
Ce1 C14 2.778(8) . ?
Ce1 C15 2.761(7) . ?
Ce1 C16 2.760(7) . ?
Ce1 C20 2.752(7) . ?
Ce1 C24 2.796(7) . ?
Ce1 C25 2.780(7) . ?
Ce1 C26 2.778(7) . ?
Ce1 C27 2.788(8) . ?
Ce1 C31 2.765(7) . ?
Si1 Si2 2.383(4) . ?
Si1 Si3 2.370(4) . ?
Si1 Si4 2.325(4) . ?
Si1 Si2A 2.381(4) . ?
Si1 Si3A 2.311(4) . ?
Si1 Si4A 2.363(4) . ?
Si5 C10 1.859(12) . ?
Si5 C11 1.874(9) . ?
Si5 C12 1.861(11) . ?
Si5 C13 1.861(8) . ?
Si6 C16 1.865(8) . ?
Si6 C17 1.870(8) . ?
Si6 C18 1.880(8) . ?
Si6 C19 1.866(8) . ?
Si7 C21 1.870(9) . ?
Si7 C22 1.876(10) . ?
Si7 C23 1.873(9) . ?
Si7 C24 1.878(8) . ?
Si8 C27 1.871(8) . ?
Si8 C28 1.875(9) . ?
Si8 C29 1.877(11) . ?
Si8 C30 1.868(11) . ?
Si2 C1 1.883(10) . ?
Si2 C2 1.880(12) . ?
Si2 C3 1.894(11) . ?
Si3 C4 1.891(10) . ?
Si3 C5 1.882(10) . ?
Si3 C6 1.883(11) . ?
Si4 C7 1.894(11) . ?
Si4 C8 1.888(10) . ?
Si4 C9 1.880(12) . ?
Si2A C1A 1.881(12) . ?
Si2A C2A 1.885(11) . ?
Si2A C3A 1.891(12) . ?
Si3A C4A 1.890(12) . ?
Si3A C5A 1.883(11) . ?
Si3A C6A 1.888(10) . ?
Si4A C7A 1.888(11) . ?
Si4A C8A 1.894(12) . ?
Si4A C9A 1.880(10) . ?
C10 H10A 0.9800 . ?
C10 H10B 0.9800 . ?
C10 H10C 0.9800 . ?
C11 H11A 0.9800 . ?
C11 H11B 0.9800 . ?
C11 H11C 0.9800 . ?
C12 H12A 0.9800 . ?
C12 H12B 0.9800 . ?
C12 H12C 0.9800 . ?
C13 C14 1.430(11) . ?
C13 C20 1.429(11) . ?
C14 H14 0.9500 . ?
C14 C15 1.394(11) . ?
C15 H15 0.9500 . ?
C15 C16 1.425(11) . ?
C16 C20 1.407(10) . ?
C17 H17A 0.9800 . ?
C17 H17B 0.9800 . ?
C17 H17C 0.9800 . ?
C18 H18A 0.9800 . ?
C18 H18B 0.9800 . ?
C18 H18C 0.9800 . ?
C19 H19A 0.9800 . ?
C19 H19B 0.9800 . ?
C19 H19C 0.9800 . ?
C20 H20 0.9500 . ?
C21 H21A 0.9800 . ?
C21 H21B 0.9800 . ?
C21 H21C 0.9800 . ?
C22 H22A 0.9800 . ?
C22 H22B 0.9800 . ?
C22 H22C 0.9800 . ?
C23 H23A 0.9800 . ?
C23 H23B 0.9800 . ?
C23 H23C 0.9800 . ?
C24 C25 1.424(10) . ?
C24 C31 1.409(11) . ?
C25 H25 0.9500 . ?
C25 C26 1.393(11) . ?
C26 H26 0.9500 . ?
C26 C27 1.426(11) . ?
C27 C31 1.424(11) . ?
C28 H28A 0.9800 . ?
C28 H28B 0.9800 . ?
C28 H28C 0.9800 . ?
C29 H29A 0.9800 . ?
C29 H29B 0.9800 . ?
C29 H29C 0.9800 . ?
C30 H30A 0.9800 . ?
C30 H30B 0.9800 . ?
C30 H30C 0.9800 . ?
C31 H31 0.9500 . ?
C1 H1A 0.9800 . ?
C1 H1B 0.9800 . ?
C1 H1C 0.9800 . ?
C2 H2A 0.9800 . ?
C2 H2B 0.9800 . ?
C2 H2C 0.9800 . ?
C3 H3A 0.9800 . ?
C3 H3B 0.9800 . ?
C3 H3C 0.9800 . ?
C4 H4A 0.9800 . ?
C4 H4B 0.9800 . ?
C4 H4C 0.9800 . ?
C5 H5A 0.9800 . ?
C5 H5B 0.9800 . ?
C5 H5C 0.9800 . ?
C6 H6A 0.9800 . ?
C6 H6B 0.9800 . ?
C6 H6C 0.9800 . ?
C7 H7A 0.9800 . ?
C7 H7B 0.9800 . ?
C7 H7C 0.9800 . ?
C8 H8A 0.9800 . ?
C8 H8B 0.9800 . ?
C8 H8C 0.9800 . ?
C9 H9A 0.9800 . ?
C9 H9B 0.9800 . ?
C9 H9C 0.9800 . ?
C1A H1AA 0.9800 . ?
C1A H1AB 0.9800 . ?
C1A H1AC 0.9800 . ?
C2A H2AA 0.9800 . ?
C2A H2AB 0.9800 . ?
C2A H2AC 0.9800 . ?
C3A H3AA 0.9800 . ?
C3A H3AB 0.9800 . ?
C3A H3AC 0.9800 . ?
C4A H4AA 0.9800 . ?
C4A H4AB 0.9800 . ?
C4A H4AC 0.9800 . ?
C5A H5AA 0.9800 . ?
C5A H5AB 0.9800 . ?
C5A H5AC 0.9800 . ?
C6A H6AA 0.9800 . ?
C6A H6AB 0.9800 . ?
C6A H6AC 0.9800 . ?
C7A H7AA 0.9800 . ?
C7A H7AB 0.9800 . ?
C7A H7AC 0.9800 . ?
C8A H8AA 0.9800 . ?
C8A H8AB 0.9800 . ?
C8A H8AC 0.9800 . ?
C9A H9AA 0.9800 . ?
C9A H9AB 0.9800 . ?
C9A H9AC 0.9800 . ?

loop_
_geom_torsion_atom_site_label_1
_geom_torsion_atom_site_label_2
_geom_torsion_atom_site_label_3
_geom_torsion_atom_site_label_4
_geom_torsion
_geom_torsion_site_symmetry_1
_geom_torsion_site_symmetry_2
_geom_torsion_site_symmetry_3
_geom_torsion_site_symmetry_4
_geom_torsion_publ_flag
Ce1 C13 C14 C15 68.3(6) . . . . ?
Ce1 C13 C20 C16 -68.9(5) . . . . ?
Ce1 C14 C15 C16 68.2(5) . . . . ?
Ce1 C15 C16 Si6 -104.7(5) . . . . ?
Ce1 C15 C16 C20 69.1(5) . . . . ?
Ce1 C16 C20 C13 69.7(5) . . . . ?
Ce1 C24 C25 C26 -68.8(5) . . . . ?
Ce1 C24 C31 C27 69.2(5) . . . . ?
Ce1 C25 C26 C27 -68.7(5) . . . . ?
Ce1 C26 C27 Si8 130.5(6) . . . . ?
Ce1 C26 C27 C31 -68.6(5) . . . . ?
Ce1 C27 C31 C24 -69.5(5) . . . . ?
Si5 C13 C14 Ce1 111.1(6) . . . . ?
Si5 C13 C14 C15 179.4(6) . . . . ?
Si5 C13 C20 Ce1 -110.3(6) . . . . ?
Si5 C13 C20 C16 -179.2(6) . . . . ?
Si6 C16 C20 Ce1 104.3(6) . . . . ?
Si6 C16 C20 C13 174.0(5) . . . . ?
Si7 C24 C25 Ce1 -131.3(5) . . . . ?
Si7 C24 C25 C26 159.9(5) . . . . ?
Si7 C24 C31 Ce1 131.0(6) . . . . ?
Si7 C24 C31 C27 -159.8(6) . . . . ?
Si8 C27 C31 Ce1 -130.2(6) . . . . ?
Si8 C27 C31 C24 160.3(6) . . . . ?
C10 Si5 C13 Ce1 -111.9(5) . . . . ?
C10 Si5 C13 C14 158.9(7) . . . . ?
C10 Si5 C13 C20 -23.2(9) . . . . ?
C11 Si5 C13 Ce1 7.9(5) . . . . ?
C11 Si5 C13 C14 -81.2(7) . . . . ?
C11 Si5 C13 C20 96.6(7) . . . . ?
C12 Si5 C13 Ce1 126.5(6) . . . . ?
C12 Si5 C13 C14 37.3(9) . . . . ?
C12 Si5 C13 C20 -144.8(8) . . . . ?
C13 C14 C15 Ce1 -69.0(5) . . . . ?
C13 C14 C15 C16 -0.8(9) . . . . ?
C14 C13 C20 Ce1 67.9(5) . . . . ?
C14 C13 C20 C16 -1.0(8) . . . . ?
C14 C15 C16 Ce1 -68.9(6) . . . . ?
C14 C15 C16 Si6 -173.6(6) . . . . ?
C14 C15 C16 C20 0.2(9) . . . . ?
C15 C16 C20 Ce1 -69.2(5) . . . . ?
C15 C16 C20 C13 0.5(8) . . . . ?
C17 Si6 C16 Ce1 -123.7(4) . . . . ?
C17 Si6 C16 C15 -37.9(7) . . . . ?
C17 Si6 C16 C20 149.7(7) . . . . ?
C18 Si6 C16 Ce1 -3.4(4) . . . . ?
C18 Si6 C16 C15 82.4(7) . . . . ?
C18 Si6 C16 C20 -90.0(7) . . . . ?
C19 Si6 C16 Ce1 114.8(4) . . . . ?
C19 Si6 C16 C15 -159.4(6) . . . . ?
C19 Si6 C16 C20 28.2(8) . . . . ?
C20 C13 C14 Ce1 -67.2(5) . . . . ?
C20 C13 C14 C15 1.1(9) . . . . ?
C21 Si7 C24 Ce1 -77.7(5) . . . . ?
C21 Si7 C24 C25 24.1(7) . . . . ?
C21 Si7 C24 C31 -179.0(6) . . . . ?
C22 Si7 C24 Ce1 164.2(5) . . . . ?
C22 Si7 C24 C25 -94.0(8) . . . . ?
C22 Si7 C24 C31 62.9(8) . . . . ?
C23 Si7 C24 Ce1 45.9(6) . . . . ?
C23 Si7 C24 C25 147.7(7) . . . . ?
C23 Si7 C24 C31 -55.4(8) . . . . ?
C24 C25 C26 Ce1 69.1(5) . . . . ?
C24 C25 C26 C27 0.4(9) . . . . ?
C25 C24 C31 Ce1 -68.4(5) . . . . ?
C25 C24 C31 C27 0.8(8) . . . . ?
C25 C26 C27 Ce1 68.7(5) . . . . ?
C25 C26 C27 Si8 -160.9(6) . . . . ?
C25 C26 C27 C31 0.1(8) . . . . ?
C26 C27 C31 Ce1 69.0(5) . . . . ?
C26 C27 C31 C24 -0.6(8) . . . . ?
C28 Si8 C27 Ce1 75.2(6) . . . . ?
C28 Si8 C27 C26 -26.5(8) . . . . ?
C28 Si8 C27 C31 176.4(7) . . . . ?
C29 Si8 C27 Ce1 -167.0(6) . . . . ?
C29 Si8 C27 C26 91.3(8) . . . . ?
C29 Si8 C27 C31 -65.8(9) . . . . ?
C30 Si8 C27 Ce1 -48.3(7) . . . . ?
C30 Si8 C27 C26 -150.0(7) . . . . ?
C30 Si8 C27 C31 52.9(9) . . . . ?
C31 C24 C25 Ce1 68.1(5) . . . . ?
C31 C24 C25 C26 -0.7(8) . . . . ?

loop_
_twin_individual_id
_twin_individual_mass_fraction_refined
1 0.648(3)
2 0.352(3)

loop_
_exptl_oxdiff_crystal_face_indexfrac_h
_exptl_oxdiff_crystal_face_indexfrac_k
_exptl_oxdiff_crystal_face_indexfrac_l
_exptl_oxdiff_crystal_face_x
_exptl_oxdiff_crystal_face_y
_exptl_oxdiff_crystal_face_z
9.9976 3.0000 0.0042 0.3118 0.9346 0.1013
-9.9976 -3.0000 -0.0042 -0.3118 -0.9346 -0.1013
-4.0034 -0.0105 13.0167 0.0218 0.1074 -0.9792
4.0034 0.0105 -13.0167 -0.0218 -0.1074 0.9792
3.0000 -7.9906 2.0027 -0.9353 0.3164 -0.1422
-3.0000 7.9906 -2.0027 0.9353 -0.3164 0.1422
